data_2232000
loop_
_publ_author_name
'Godlewska, Sylwia'
'Socha, Joanna'
'Baranowska, Katarzyna'
'Do\/lega, Anna'

_publ_section_title
;
 Bromidotetrakis(2-isopropyl-1<i>H</i>-imidazole-\k<i>N</i>^3^)copper(II)
 bromide
;
_journal_coeditor_code NG5221
_journal_issue 10
_journal_name_full 'Acta Crystallographica Section E'
_journal_page_first m1338
_journal_paper_doi 10.1107/S1600536811035215
_journal_volume 67
_journal_year 2011
_chemical_formula_iupac '[Cu Br (C6 H10 N2)4] Br'
_chemical_formula_moiety 'C24 H40 Br1 Cu N8 +, Br -'
_chemical_formula_sum 'C24 H40 Br2 Cu N8'
_chemical_formula_weight 664
_chemical_name_systematic
;
Bromidotetrakis(2-isopropyl-1<i>H</i>-imidazole-\k<i>N</i>^3^)copper(II)
bromide
;
_space_group_IT_number 14
_symmetry_cell_setting monoclinic
_symmetry_space_group_name_Hall '-P 2ybc'
_symmetry_space_group_name_H-M 'P 1 21/c 1'
_atom_sites_solution_hydrogens geom
_atom_sites_solution_primary direct
_atom_sites_solution_secondary difmap
_audit_conform_dict_name cif_core.dic
_audit_conform_dict_version 2.4
_audit_creation_method 'WinGX routine CIF_UPDATE'
_cell_angle_alpha 90
_cell_angle_beta 121.552(7)
_cell_angle_gamma 90
_cell_formula_units_Z 4
_cell_length_a 10.7094(7)
_cell_length_b 19.9917(6)
_cell_length_c 16.7885(19)
_cell_measurement_reflns_used 4456
_cell_measurement_temperature 120(2)
_cell_measurement_theta_max 30.0049
_cell_measurement_theta_min 2.4814
_cell_volume 3063.0(5)
_computing_cell_refinement
;
CrysAlis PRO (Oxford Diffraction, 2010)
;
_computing_data_collection
;
CrysAlis PRO (Oxford Diffraction, 2010)
;
_computing_data_reduction
;
CrysAlis PRO (Oxford Diffraction, 2010)
;
_computing_molecular_graphics 'ORTEP-3 (Farrugia, 1997)'
_computing_publication_material 'WinGX (Farrugia, 1999)'
_computing_structure_refinement 'SHELXL97 (Sheldrick, 2008)'
_computing_structure_solution 'SHELXS97 (Sheldrick, 2008)'
_diffrn_ambient_temperature 120(2)
_diffrn_detector_area_resol_mean 8.1883
_diffrn_measured_fraction_theta_full 0.999
_diffrn_measured_fraction_theta_max 0.999
_diffrn_measurement_device_type 'Oxford Diffraction Xcalibur Sapphire2'
_diffrn_measurement_method \w
_diffrn_radiation_monochromator graphite
_diffrn_radiation_type MoK\a
_diffrn_radiation_wavelength 0.71073
_diffrn_reflns_av_R_equivalents 0.0167
_diffrn_reflns_limit_h_max 11
_diffrn_reflns_limit_h_min -12
_diffrn_reflns_limit_k_max 24
_diffrn_reflns_limit_k_min -14
_diffrn_reflns_limit_l_max 20
_diffrn_reflns_limit_l_min -18
_diffrn_reflns_number 11133
_diffrn_reflns_theta_full 25.49
_diffrn_reflns_theta_max 25.49
_diffrn_reflns_theta_min 2.45
_exptl_absorpt_coefficient_mu 3.348
_exptl_absorpt_correction_T_max 1
_exptl_absorpt_correction_T_min 0.62797
_exptl_absorpt_correction_type multi-scan
_exptl_absorpt_process_details
;
(CrysAlis PRO; Oxford Diffraction, 2010)
;
_exptl_crystal_colour blue
_exptl_crystal_density_diffrn 1.44
_exptl_crystal_density_method 'not measured'
_exptl_crystal_description prism
_exptl_crystal_F_000 1356
_exptl_crystal_size_max 0.41
_exptl_crystal_size_mid 0.25
_exptl_crystal_size_min 0.23
_refine_diff_density_max 1.864
_refine_diff_density_min -1.042
_refine_ls_extinction_method none
_refine_ls_goodness_of_fit_ref 1.054
_refine_ls_hydrogen_treatment constr
_refine_ls_matrix_type full
_refine_ls_number_parameters 324
_refine_ls_number_reflns 5710
_refine_ls_number_restraints 0
_refine_ls_restrained_S_all 1.054
_refine_ls_R_factor_all 0.0423
_refine_ls_R_factor_gt 0.0333
_refine_ls_shift/su_max 0.001
_refine_ls_shift/su_mean 0
_refine_ls_structure_factor_coef Fsqd
_refine_ls_weighting_details 'calc w=1/[\s^2^(Fo^2^)+(0.0602P)^2^] where P=(Fo^2^+2Fc^2^)/3'
_refine_ls_weighting_scheme calc
_refine_ls_wR_factor_gt 0.0895
_refine_ls_wR_factor_ref 0.0917
_reflns_number_gt 4597
_reflns_number_total 5710
_reflns_threshold_expression I>2\s(I)
_cod_data_source_file ng5221.cif
_cod_data_source_block I
_cod_original_cell_volume 3063.0(4)
_cod_original_sg_symbol_H-M 'P 21/c'
_cod_database_code 2232000
_cod_database_fobs_code 2232000

loop_
_symmetry_equiv_pos_as_xyz
'x, y, z'
'-x, y+1/2, -z+1/2'
'-x, -y, -z'
'x, -y-1/2, z-1/2'

loop_
_atom_site_type_symbol
_atom_site_label
_atom_site_fract_x
_atom_site_fract_y
_atom_site_fract_z
_atom_site_U_iso_or_equiv
_atom_site_adp_type
_atom_site_calc_flag
_atom_site_refinement_flags
_atom_site_occupancy
_atom_site_symmetry_multiplicity
Br Br1 0.31171(3) 0.779079(15) 0.001639(19) 0.02020(10) Uani d . 1 1
Cu Cu1 0.45146(4) 0.766296(16) 0.18655(2) 0.01437(10) Uani d . 1 1
N N1 0.6390(3) 0.71702(11) 0.21910(16) 0.0171(5) Uani d . 1 1
N N2 0.8002(3) 0.64385(13) 0.23226(17) 0.0223(6) Uani d . 1 1
H H2A 0.8388 0.6095 0.22 0.027 Uiso calc R 1 1
N N3 0.5719(3) 0.85202(11) 0.22788(16) 0.0161(5) Uani d . 1 1
N N4 0.7488(3) 0.92415(12) 0.26694(17) 0.0215(6) Uani d . 1 1
H H4A 0.8168 0.9478 0.2654 0.026 Uiso calc R 1 1
N N5 0.3114(2) 0.81177(11) 0.21723(16) 0.0157(5) Uani d . 1 1
N N6 0.1974(3) 0.88848(12) 0.24787(17) 0.0219(6) Uani d . 1 1
H H6D 0.1516 0.926 0.2444 0.026 Uiso calc R 1 1
N N7 0.3763(3) 0.67785(11) 0.20488(16) 0.0176(5) Uani d . 1 1
N N8 0.2343(3) 0.60629(12) 0.21834(18) 0.0247(6) Uani d . 1 1
H H8A 0.1554 0.5839 0.206 0.03 Uiso calc R 1 1
C C1 0.7738(3) 0.73116(15) 0.2985(2) 0.0209(7) Uani d . 1 1
H H1 0.7924 0.7669 0.3406 0.025 Uiso calc R 1 1
C C2 0.8743(3) 0.68637(15) 0.3069(2) 0.0233(7) Uani d . 1 1
H H2 0.9752 0.6847 0.3544 0.028 Uiso calc R 1 1
C C3 0.6587(3) 0.66308(14) 0.1806(2) 0.0179(6) Uani d . 1 1
C C4 0.5460(3) 0.62848(14) 0.0936(2) 0.0194(6) Uani d . 1 1
H H4 0.4525 0.6542 0.0673 0.023 Uiso calc R 1 1
C C5 0.5900(4) 0.62837(17) 0.0204(2) 0.0294(8) Uani d . 1 1
H H5A 0.6099 0.6743 0.0098 0.044 Uiso calc R 1 1
H H5B 0.5099 0.6097 -0.0382 0.044 Uiso calc R 1 1
H H5C 0.6782 0.6011 0.0428 0.044 Uiso calc R 1 1
C C6 0.5164(4) 0.55681(15) 0.1124(2) 0.0303(8) Uani d . 1 1
H H6A 0.6051 0.5298 0.1354 0.046 Uiso calc R 1 1
H H6B 0.4365 0.5373 0.0544 0.046 Uiso calc R 1 1
H H6C 0.4885 0.5576 0.1595 0.046 Uiso calc R 1 1
C C7 0.6050(3) 0.88407(14) 0.3097(2) 0.0194(6) Uani d . 1 1
H H7 0.5584 0.8759 0.3438 0.023 Uiso calc R 1 1
C C8 0.7131(3) 0.92847(15) 0.3338(2) 0.0229(7) Uani d . 1 1
H H8 0.7562 0.9571 0.3867 0.028 Uiso calc R 1 1
C C9 0.6617(3) 0.87732(14) 0.2031(2) 0.0174(6) Uani d . 1 1
C C10 0.6682(3) 0.86072(15) 0.1187(2) 0.0220(7) Uani d . 1 1
H H10 0.6014 0.8219 0.0865 0.026 Uiso calc R 1 1
C C11 0.8215(4) 0.84085(19) 0.1435(3) 0.0378(9) Uani d . 1 1
H H11A 0.8889 0.8783 0.1749 0.057 Uiso calc R 1 1
H H11B 0.8203 0.8294 0.0864 0.057 Uiso calc R 1 1
H H11C 0.8543 0.802 0.1853 0.057 Uiso calc R 1 1
C C12 0.6135(4) 0.9195(2) 0.0515(3) 0.0472(11) Uani d . 1 1
H H12A 0.5132 0.9307 0.0342 0.071 Uiso calc R 1 1
H H12B 0.6146 0.9076 -0.0048 0.071 Uiso calc R 1 1
H H12C 0.6774 0.9582 0.0817 0.071 Uiso calc R 1 1
C C13 0.2988(3) 0.79106(15) 0.2919(2) 0.0196(6) Uani d . 1 1
H H13 0.3342 0.7499 0.3244 0.023 Uiso calc R 1 1
C C14 0.2289(3) 0.83811(15) 0.3109(2) 0.0231(7) Uani d . 1 1
H H14 0.2059 0.8368 0.3584 0.028 Uiso calc R 1 1
C C15 0.2480(3) 0.87125(14) 0.1918(2) 0.0177(6) Uani d . 1 1
C C16 0.2259(3) 0.91264(15) 0.1117(2) 0.0217(7) Uani d . 1 1
H H16 0.2855 0.8924 0.0878 0.026 Uiso calc R 1 1
C C17 0.2765(4) 0.98551(15) 0.1391(2) 0.0305(8) Uani d . 1 1
H H17A 0.2169 1.0072 0.1604 0.046 Uiso calc R 1 1
H H17B 0.2651 1.0096 0.0848 0.046 Uiso calc R 1 1
H H17C 0.3797 0.9862 0.1896 0.046 Uiso calc R 1 1
C C18 0.0635(4) 0.90979(17) 0.0320(2) 0.0328(8) Uani d . 1 1
H H18A 0.0343 0.8631 0.0144 0.049 Uiso calc R 1 1
H H18B 0.0506 0.9345 -0.0222 0.049 Uiso calc R 1 1
H H18C 0.0024 0.93 0.0532 0.049 Uiso calc R 1 1
C C19 0.4603(3) 0.64040(14) 0.2861(2) 0.0225(7) Uani d . 1 1
H H19 0.5627 0.6452 0.3285 0.027 Uiso calc R 1 1
C C20 0.3729(4) 0.59637(16) 0.2946(2) 0.0273(7) Uani d . 1 1
H H20 0.4012 0.5648 0.3434 0.033 Uiso calc R 1 1
C C21 0.2391(3) 0.65596(14) 0.1655(2) 0.0184(6) Uani d . 1 1
C C22 0.1103(3) 0.67838(15) 0.0751(2) 0.0223(7) Uani d . 1 1
H H22 0.1356 0.7223 0.0585 0.027 Uiso calc R 1 1
C C23 0.0812(4) 0.62825(19) -0.0015(2) 0.0395(9) Uani d . 1 1
H H23A 0.17 0.6229 -0.0041 0.059 Uiso calc R 1 1
H H23B 0.0013 0.6447 -0.0619 0.059 Uiso calc R 1 1
H H23C 0.0536 0.585 0.0123 0.059 Uiso calc R 1 1
C C24 -0.0242(4) 0.68883(19) 0.0820(3) 0.0389(9) Uani d . 1 1
H H24A -0.054 0.646 0.0955 0.058 Uiso calc R 1 1
H H24B -0.1044 0.7066 0.0227 0.058 Uiso calc R 1 1
H H24C -0.0011 0.7206 0.1324 0.058 Uiso calc R 1 1
Br Br2 0.96167(4) 0.511235(15) 0.20034(3) 0.03505(12) Uani d . 1 1

loop_
_atom_site_aniso_label
_atom_site_aniso_U_11
_atom_site_aniso_U_22
_atom_site_aniso_U_33
_atom_site_aniso_U_12
_atom_site_aniso_U_13
_atom_site_aniso_U_23
Br1 0.02145(17) 0.02243(16) 0.01668(16) -0.00041(12) 0.00995(13) -0.00114(12)
Cu1 0.01376(19) 0.01431(18) 0.01683(19) -0.00066(14) 0.00923(16) -0.00082(14)
N1 0.0161(13) 0.0162(12) 0.0198(13) 0.0008(10) 0.0100(11) 0.0018(11)
N2 0.0202(14) 0.0239(13) 0.0251(14) 0.0077(11) 0.0134(12) 0.0037(11)
N3 0.0166(13) 0.0150(11) 0.0185(12) -0.0001(10) 0.0105(11) -0.0006(10)
N4 0.0186(13) 0.0196(13) 0.0272(14) -0.0056(11) 0.0126(12) -0.0028(11)
N5 0.0147(12) 0.0163(12) 0.0173(12) -0.0005(10) 0.0092(11) -0.0004(10)
N6 0.0195(14) 0.0232(13) 0.0267(14) 0.0048(11) 0.0146(12) -0.0015(12)
N7 0.0159(13) 0.0158(12) 0.0213(13) -0.0006(10) 0.0099(11) -0.0008(11)
N8 0.0226(14) 0.0224(13) 0.0306(15) -0.0056(12) 0.0150(13) 0.0033(12)
C1 0.0190(16) 0.0221(15) 0.0180(15) -0.0021(13) 0.0072(13) 0.0001(13)
C2 0.0159(16) 0.0271(16) 0.0214(15) 0.0014(13) 0.0059(13) 0.0038(14)
C3 0.0191(16) 0.0183(14) 0.0217(15) 0.0013(12) 0.0144(13) 0.0052(13)
C4 0.0203(16) 0.0205(15) 0.0203(15) 0.0027(13) 0.0125(13) -0.0015(13)
C5 0.0328(19) 0.0355(19) 0.0232(17) 0.0018(16) 0.0170(16) 0.0001(15)
C6 0.036(2) 0.0236(16) 0.0334(18) -0.0031(15) 0.0194(17) -0.0055(15)
C7 0.0193(16) 0.0206(15) 0.0193(15) 0.0007(13) 0.0107(13) -0.0015(13)
C8 0.0195(16) 0.0241(16) 0.0203(16) -0.0013(13) 0.0071(14) -0.0078(13)
C9 0.0152(15) 0.0146(14) 0.0216(15) -0.0002(12) 0.0091(13) 0.0000(12)
C10 0.0230(16) 0.0237(15) 0.0236(16) -0.0039(13) 0.0151(14) -0.0014(13)
C11 0.038(2) 0.048(2) 0.041(2) 0.0064(18) 0.0295(18) 0.0013(18)
C12 0.052(3) 0.066(3) 0.030(2) 0.022(2) 0.027(2) 0.018(2)
C13 0.0194(16) 0.0228(15) 0.0194(15) 0.0000(13) 0.0121(13) 0.0015(13)
C14 0.0223(16) 0.0285(16) 0.0216(15) -0.0029(14) 0.0136(14) -0.0033(14)
C15 0.0129(14) 0.0197(15) 0.0184(15) -0.0025(12) 0.0068(13) -0.0043(12)
C16 0.0212(16) 0.0219(15) 0.0216(15) 0.0047(13) 0.0109(14) 0.0013(13)
C17 0.033(2) 0.0225(17) 0.0296(18) 0.0012(15) 0.0117(16) 0.0066(14)
C18 0.0311(19) 0.0294(17) 0.0248(17) 0.0028(15) 0.0056(16) 0.0034(15)
C19 0.0202(16) 0.0223(15) 0.0236(15) 0.0034(13) 0.0106(14) 0.0060(14)
C20 0.0262(18) 0.0272(17) 0.0256(17) 0.0012(14) 0.0115(15) 0.0094(15)
C21 0.0201(16) 0.0158(14) 0.0234(15) -0.0011(12) 0.0141(14) -0.0008(13)
C22 0.0182(16) 0.0210(15) 0.0267(16) -0.0027(13) 0.0111(14) 0.0018(14)
C23 0.028(2) 0.045(2) 0.0281(19) -0.0014(17) 0.0028(16) -0.0066(17)
C24 0.0246(19) 0.047(2) 0.045(2) 0.0101(17) 0.0181(18) 0.0131(19)
Br2 0.0299(2) 0.01770(17) 0.0730(3) 0.00417(13) 0.0376(2) 0.00779(16)

loop_
_atom_type_symbol
_atom_type_description
_atom_type_scat_dispersion_real
_atom_type_scat_dispersion_imag
_atom_type_scat_source
C C 0.0033 0.0016 'International Tables Vol C Tables 4.2.6.8 and 6.1.1.4'
Br Br -0.2901 2.4595 'International Tables Vol C Tables 4.2.6.8 and 6.1.1.4'
Cu Cu 0.3201 1.2651 'International Tables Vol C Tables 4.2.6.8 and 6.1.1.4'
N N 0.0061 0.0033 'International Tables Vol C Tables 4.2.6.8 and 6.1.1.4'
H H 0 0 'International Tables Vol C Tables 4.2.6.8 and 6.1.1.4'

loop_
_exptl_crystal_face_index_h
_exptl_crystal_face_index_k
_exptl_crystal_face_index_l
_exptl_crystal_face_perp_dist
0 4 20 0.1081
0 28 2 0.0812
1 -28 -3 0.1489
-15 -6 4 0.2454
13 -4 -13 0.1642
-1 -23 -12 0.1629
-1 -26 7 0.1197
15 -2 3 0.2331
1 4 -20 0.1241
-10 -1 -13 0.2212

loop_
_geom_angle_atom_site_label_1
_geom_angle_atom_site_label_2
_geom_angle_atom_site_label_3
_geom_angle
N7 Cu1 N3 155.70(9)
N7 Cu1 N5 87.00(9)
N3 Cu1 N5 87.54(9)
N7 Cu1 N1 87.23(9)
N3 Cu1 N1 87.47(9)
N5 Cu1 N1 154.22(9)
N7 Cu1 Br1 103.58(7)
N3 Cu1 Br1 100.72(7)
N5 Cu1 Br1 102.30(7)
N1 Cu1 Br1 103.47(7)
C3 N1 C1 106.4(2)
C3 N1 Cu1 130.2(2)
C1 N1 Cu1 122.86(19)
C3 N2 C2 109.2(2)
C3 N2 H2A 125.4
C2 N2 H2A 125.4
C9 N3 C7 106.4(2)
C9 N3 Cu1 130.20(19)
C7 N3 Cu1 121.06(18)
C9 N4 C8 108.7(2)
C9 N4 H4A 125.7
C8 N4 H4A 125.7
C15 N5 C13 106.4(2)
C15 N5 Cu1 129.80(19)
C13 N5 Cu1 121.74(19)
C15 N6 C14 108.9(2)
C15 N6 H6D 125.6
C14 N6 H6D 125.6
C21 N7 C19 106.8(2)
C21 N7 Cu1 129.27(19)
C19 N7 Cu1 120.74(19)
C21 N8 C20 108.9(2)
C21 N8 H8A 125.5
C20 N8 H8A 125.5
C2 C1 N1 109.7(3)
C2 C1 H1 125.2
N1 C1 H1 125.2
C1 C2 N2 105.5(3)
C1 C2 H2 127.3
N2 C2 H2 127.3
N1 C3 N2 109.2(3)
N1 C3 C4 126.9(3)
N2 C3 C4 124.0(3)
C3 C4 C5 110.9(3)
C3 C4 C6 112.4(3)
C5 C4 C6 110.3(3)
C3 C4 H4 107.7
C5 C4 H4 107.7
C6 C4 H4 107.7
C4 C5 H5A 109.5
C4 C5 H5B 109.5
H5A C5 H5B 109.5
C4 C5 H5C 109.5
H5A C5 H5C 109.5
H5B C5 H5C 109.5
C4 C6 H6A 109.5
C4 C6 H6B 109.5
H6A C6 H6B 109.5
C4 C6 H6C 109.5
H6A C6 H6C 109.5
H6B C6 H6C 109.5
C8 C7 N3 109.7(3)
C8 C7 H7 125.1
N3 C7 H7 125.1
C7 C8 N4 106.2(3)
C7 C8 H8 126.9
N4 C8 H8 126.9
N3 C9 N4 108.9(2)
N3 C9 C10 127.8(3)
N4 C9 C10 123.3(3)
C9 C10 C12 110.0(3)
C9 C10 C11 112.2(3)
C12 C10 C11 110.3(3)
C9 C10 H10 108.1
C12 C10 H10 108.1
C11 C10 H10 108.1
C10 C11 H11A 109.5
C10 C11 H11B 109.5
H11A C11 H11B 109.5
C10 C11 H11C 109.5
H11A C11 H11C 109.5
H11B C11 H11C 109.5
C10 C12 H12A 109.5
C10 C12 H12B 109.5
H12A C12 H12B 109.5
C10 C12 H12C 109.5
H12A C12 H12C 109.5
H12B C12 H12C 109.5
C14 C13 N5 109.6(3)
C14 C13 H13 125.2
N5 C13 H13 125.2
C13 C14 N6 106.0(3)
C13 C14 H14 127
N6 C14 H14 127
N5 C15 N6 109.2(3)
N5 C15 C16 127.1(3)
N6 C15 C16 123.7(3)
C15 C16 C17 113.0(3)
C15 C16 C18 109.7(3)
C17 C16 C18 110.8(3)
C15 C16 H16 107.7
C17 C16 H16 107.7
C18 C16 H16 107.7
C16 C17 H17A 109.5
C16 C17 H17B 109.5
H17A C17 H17B 109.5
C16 C17 H17C 109.5
H17A C17 H17C 109.5
H17B C17 H17C 109.5
C16 C18 H18A 109.5
C16 C18 H18B 109.5
H18A C18 H18B 109.5
C16 C18 H18C 109.5
H18A C18 H18C 109.5
H18B C18 H18C 109.5
C20 C19 N7 109.0(3)
C20 C19 H19 125.5
N7 C19 H19 125.5
C19 C20 N8 106.2(3)
C19 C20 H20 126.9
N8 C20 H20 126.9
N7 C21 N8 109.1(3)
N7 C21 C22 126.9(3)
N8 C21 C22 123.9(3)
C21 C22 C24 111.9(3)
C21 C22 C23 109.4(3)
C24 C22 C23 111.7(3)
C21 C22 H22 107.9
C24 C22 H22 107.9
C23 C22 H22 107.9
C22 C23 H23A 109.5
C22 C23 H23B 109.5
H23A C23 H23B 109.5
C22 C23 H23C 109.5
H23A C23 H23C 109.5
H23B C23 H23C 109.5
C22 C24 H24A 109.5
C22 C24 H24B 109.5
H24A C24 H24B 109.5
C22 C24 H24C 109.5
H24A C24 H24C 109.5
H24B C24 H24C 109.5

loop_
_geom_bond_atom_site_label_1
_geom_bond_atom_site_label_2
_geom_bond_distance
Br1 Cu1 2.6608(6)
Cu1 N7 2.032(2)
Cu1 N3 2.036(2)
Cu1 N5 2.037(2)
Cu1 N1 2.038(2)
N1 C3 1.330(4)
N1 C1 1.388(4)
N2 C3 1.350(4)
N2 C2 1.371(4)
N2 H2A 0.88
N3 C9 1.332(4)
N3 C7 1.384(3)
N4 C9 1.360(4)
N4 C8 1.364(4)
N4 H4A 0.88
N5 C15 1.324(4)
N5 C13 1.392(4)
N6 C15 1.354(4)
N6 C14 1.369(4)
N6 H6D 0.88
N7 C21 1.330(4)
N7 C19 1.394(4)
N8 C21 1.350(4)
N8 C20 1.375(4)
N8 H8A 0.88
C1 C2 1.350(4)
C1 H1 0.95
C2 H2 0.95
C3 C4 1.490(4)
C4 C5 1.529(4)
C4 C6 1.536(4)
C4 H4 1
C5 H5A 0.98
C5 H5B 0.98
C5 H5C 0.98
C6 H6A 0.98
C6 H6B 0.98
C6 H6C 0.98
C7 C8 1.342(4)
C7 H7 0.95
C8 H8 0.95
C9 C10 1.492(4)
C10 C12 1.519(5)
C10 C11 1.521(4)
C10 H10 1
C11 H11A 0.98
C11 H11B 0.98
C11 H11C 0.98
C12 H12A 0.98
C12 H12B 0.98
C12 H12C 0.98
C13 C14 1.340(4)
C13 H13 0.95
C14 H14 0.95
C15 C16 1.489(4)
C16 C17 1.539(4)
C16 C18 1.544(4)
C16 H16 1
C17 H17A 0.98
C17 H17B 0.98
C17 H17C 0.98
C18 H18A 0.98
C18 H18B 0.98
C18 H18C 0.98
C19 C20 1.346(4)
C19 H19 0.95
C20 H20 0.95
C21 C22 1.489(4)
C22 C24 1.520(4)
C22 C23 1.528(5)
C22 H22 1
C23 H23A 0.98
C23 H23B 0.98
C23 H23C 0.98
C24 H24A 0.98
C24 H24B 0.98
C24 H24C 0.98

loop_
_geom_hbond_atom_site_label_D
_geom_hbond_atom_site_label_H
_geom_hbond_atom_site_label_A
_geom_hbond_site_symmetry_A
_geom_hbond_distance_DH
_geom_hbond_distance_HA
_geom_hbond_distance_DA
_geom_hbond_angle_DHA
N2 H2A Br2 . 0.88 2.48 3.358(2) 175.1
N4 H4A Br2 2_755 0.88 2.48 3.342(2) 167.1
N6 H6D Br2 2_655 0.88 2.53 3.351(2) 154.8
N8 H8A Br2 1_455 0.88 2.49 3.362(2) 169.4
